data_4003829
loop_
_publ_author_name
'Zhang, Jian-Han'
'Stoyko, Stanislav S.'
'Craig, Andrew J.'
'Grima, Pedro'
'Kotchey, Joshua W.'
'Jang, Joon I.'
'Aitken, Jennifer A.'

_publ_section_title
;
 Phase Matching, Strong Frequency Doubling, and Outstanding Laser-Induced
 Damage Threshold in the Biaxial, Quaternary Diamond-like Semiconductor
 Li4CdSn2S7
;
_journal_name_full 'Chemistry of Materials'
_journal_paper_doi 10.1021/acs.chemmater.0c03268
_journal_year 2020
_chemical_formula_moiety 'Li4 Cd Sn2 S7'
_chemical_formula_sum 'Cd Li4 S7 Sn2'
_chemical_formula_weight 601.96
_chemical_name_systematic
;
Tetralithium cadmium ditin heptasulfide
;
_space_group_crystal_system monoclinic
_space_group_IT_number 9
_space_group_name_Hall 'C -2yc'
_space_group_name_H-M_alt 'C 1 c 1'
_atom_sites_solution_primary direct
_atom_sites_solution_secondary difmap
_audit_creation_method SHELXL-2016/6
_audit_update_record
;
2020-07-07 # Formatted by publCIF

;
_cell_angle_alpha 90
_cell_angle_beta 93.9042(5)
_cell_angle_gamma 90
_cell_formula_units_Z 4
_cell_length_a 17.44296(16)
_cell_length_b 6.93532(7)
_cell_length_c 10.32709(10)
_cell_measurement_reflns_used 6754
_cell_measurement_temperature 296(2)
_cell_measurement_theta_max 32.7275
_cell_measurement_theta_min 2.3405
_cell_volume 1246.39(2)
_computing_cell_refinement
;
SAINT (Bruker, 2012)
;
_computing_data_collection
;
SMART (Bruker, 2012)
;
_computing_data_reduction
;
SAINT (Bruker, 2012)
;
_computing_molecular_graphics
;
CrystalMaker (Palmer, 2014)
;
_computing_publication_material 'SHELXL2016/6 (Sheldrick, 2015)'
_computing_structure_refinement
;
SHELXL-2016/6 (Sheldrick, 2016)
;
_computing_structure_solution
;
SHELXS97 (Sheldrick, 2008)
;
_diffrn_ambient_temperature 296(2)
_diffrn_measured_fraction_theta_full 1.000
_diffrn_measured_fraction_theta_max 1.000
_diffrn_measurement_device_type 'Bruker SMART APEXII'
_diffrn_measurement_method '\f and \w Scans'
_diffrn_radiation_type MoK\a
_diffrn_radiation_wavelength 0.71073
_diffrn_reflns_av_R_equivalents 0.0105
_diffrn_reflns_av_unetI/netI 0.0188
_diffrn_reflns_Laue_measured_fraction_full 1.000
_diffrn_reflns_Laue_measured_fraction_max 1.000
_diffrn_reflns_limit_h_max 22
_diffrn_reflns_limit_h_min -22
_diffrn_reflns_limit_k_max 8
_diffrn_reflns_limit_k_min -8
_diffrn_reflns_limit_l_max 13
_diffrn_reflns_limit_l_min -13
_diffrn_reflns_number 5186
_diffrn_reflns_point_group_measured_fraction_full 1.000
_diffrn_reflns_point_group_measured_fraction_max 1.000
_diffrn_reflns_theta_full 25.242
_diffrn_reflns_theta_max 27.476
_diffrn_reflns_theta_min 2.341
_exptl_absorpt_coefficient_mu 6.782
_exptl_absorpt_correction_T_max 0.4352
_exptl_absorpt_correction_T_min 0.3656
_exptl_absorpt_correction_type multi-scan
_exptl_absorpt_process_details 'Sheldrick, G. M. (1996). SADABS. University of G\"ottingen, Germany.'
_exptl_crystal_colour 'pale yellow'
_exptl_crystal_density_diffrn 3.208
_exptl_crystal_description 'irregular polyhedron'
_exptl_crystal_F_000 1088
_exptl_crystal_size_max 0.153
_exptl_crystal_size_mid 0.100
_exptl_crystal_size_min 0.086
_refine_diff_density_max 0.481
_refine_diff_density_min -0.931
_refine_diff_density_rms 0.090
_refine_ls_abs_structure_details
;
 Refined as an inversion twin.
;
_refine_ls_abs_structure_Flack 0.06(3)
_refine_ls_extinction_coef 0.00182(7)
_refine_ls_extinction_expression Fc^*^=kFc[1+0.001xFc^2^\l^3^/sin(2\q)]^-1/4^
_refine_ls_extinction_method 'SHELXL-2016/6 (Sheldrick 2016)'
_refine_ls_goodness_of_fit_ref 1.126
_refine_ls_hydrogen_treatment undef
_refine_ls_matrix_type full
_refine_ls_number_parameters 129
_refine_ls_number_reflns 2839
_refine_ls_number_restraints 2
_refine_ls_restrained_S_all 1.125
_refine_ls_R_factor_all 0.0145
_refine_ls_R_factor_gt 0.0142
_refine_ls_shift/su_max 0.001
_refine_ls_shift/su_mean 0.000
_refine_ls_structure_factor_coef Fsqd
_refine_ls_weighting_details 'w=1/[\s^2^(Fo^2^)+(0.0158P)^2^+1.2710P] where P=(Fo^2^+2Fc^2^)/3'
_refine_ls_weighting_scheme calc
_refine_ls_wR_factor_gt 0.0385
_refine_ls_wR_factor_ref 0.0386
_reflns_Friedel_coverage 0.997
_reflns_Friedel_fraction_full 1.000
_reflns_Friedel_fraction_max 1.000
_reflns_number_gt 2801
_reflns_number_total 2839
_reflns_threshold_expression 'I > 2\s(I)'
_cod_data_source_file cm0c03268_si_002.cif
_cod_data_source_block Li4CdSn2S7
_cod_original_sg_symbol_H-M 'C c'
_cod_original_formula_sum 'Li4 Cd Sn2 S7'
_cod_database_code 4003829
_publcif_datablock.id {0bc4741f-97a0-46fa-93c2-365fea8f7252}

_shelx_shelxl_version_number 2016/6
_shelx_space_group_comment
;
The symmetry employed for this shelxl refinement is uniquely defined
by the following loop, which should always be used as a source of
symmetry information in preference to the above space-group names.
They are only intended as comments.
;
_shelx_estimated_absorpt_t_min 0.423
_shelx_estimated_absorpt_t_max 0.593
_publcif_info_exptl_table_max_cols 4
_publcif_info_exptl_table_use_headnotes n
_publcif_funding_html
;
;

loop_
_space_group_symop_operation_xyz
'x, y, z'
'x, -y, z+1/2'
'x+1/2, y+1/2, z'
'x+1/2, -y+1/2, z+1/2'

loop_
_atom_site_label
_atom_site_type_symbol
_atom_site_fract_x
_atom_site_fract_y
_atom_site_fract_z
_atom_site_U_iso_or_equiv
_atom_site_adp_type
_atom_site_occupancy
_atom_site_site_symmetry_order
_atom_site_calc_flag
_atom_site_refinement_flags_posn
_atom_site_refinement_flags_adp
_atom_site_refinement_flags_occupancy
_atom_site_disorder_assembly
_atom_site_disorder_group
Li1 Li 0.8347(16) 0.679(2) 0.498(3) 0.027(6) Uani 1 1 d . . . . .
Li2 Li 0.625(2) 0.828(2) 0.405(4) 0.039(10) Uani 1 1 d . . . . .
Li3 Li 0.4787(16) 0.8268(11) 0.699(4) 0.014(5) Uani 1 1 d . . . . .
Li4 Li 0.2679(11) 0.6617(18) 0.639(3) 0.015(5) Uani 1 1 d . . . . .
Cd Cd 0.54874(11) 0.34736(6) 0.5638(2) 0.02106(14) Uani 1 1 d . . . . .
Sn1 Sn 0.90772(2) 0.83959(7) 0.84366(3) 0.01293(19) Uani 1 1 d . . . . .
Sn2 Sn 0.69288(2) 0.67320(7) 0.77412(4) 0.01259(17) Uani 1 1 d . . . . .
S1 S 1.00959(8) 0.80885(18) 1.00890(16) 0.0160(3) Uani 1 1 d . . . . .
S2 S 0.94103(10) 0.66013(18) 0.65885(17) 0.0160(3) Uani 1 1 d . . . . .
S3 S 0.87228(10) 0.83835(19) 0.30415(18) 0.0178(3) Uani 1 1 d . . . . .
S4 S 0.80192(9) 0.66569(18) 0.93812(16) 0.0141(3) Uani 1 1 d . . . . .
S5 S 0.72681(9) 0.8370(2) 0.58809(18) 0.0173(3) Uani 1 1 d . . . . .
S6 S 0.66230(8) 0.34428(17) 0.73087(16) 0.0156(3) Uani 1 1 d . . . . .
S7 S 0.58956(8) 0.83567(19) 0.86668(17) 0.0158(3) Uani 1 1 d . . . . .

loop_
_atom_site_aniso_label
_atom_site_aniso_U_11
_atom_site_aniso_U_22
_atom_site_aniso_U_33
_atom_site_aniso_U_23
_atom_site_aniso_U_13
_atom_site_aniso_U_12
Li1 0.028(10) 0.042(11) 0.010(8) 0.007(6) 0.004(6) -0.008(6)
Li2 0.045(15) 0.032(11) 0.039(18) -0.005(6) 0.003(11) 0.003(6)
Li3 0.011(7) 0.013(7) 0.018(9) 0.004(6) 0.000(6) -0.005(6)
Li4 0.006(7) 0.019(8) 0.022(10) -0.004(5) 0.007(6) -0.005(5)
Cd 0.0208(2) 0.02254(19) 0.0200(3) -0.0002(3) 0.00275(18) 0.0003(3)
Sn1 0.0121(3) 0.0131(3) 0.0136(4) 0.0003(2) 0.0007(2) -0.0006(2)
Sn2 0.0114(3) 0.0138(2) 0.0126(3) 0.0000(2) 0.0007(2) -0.00088(19)
S1 0.0146(6) 0.0177(6) 0.0152(7) 0.0003(6) -0.0019(5) 0.0003(5)
S2 0.0190(7) 0.0152(6) 0.0141(7) -0.0015(5) 0.0033(6) -0.0005(5)
S3 0.0198(8) 0.0151(6) 0.0184(7) -0.0007(5) 0.0007(6) -0.0015(5)
S4 0.0120(5) 0.0170(6) 0.0133(7) 0.0007(5) -0.0001(5) -0.0017(5)
S5 0.0181(7) 0.0195(7) 0.0146(7) 0.0034(5) 0.0024(6) -0.0024(5)
S6 0.0158(7) 0.0138(6) 0.0172(7) -0.0011(5) 0.0000(6) -0.0010(5)
S7 0.0147(6) 0.0161(6) 0.0167(7) 0.0001(5) 0.0031(5) 0.0019(5)

loop_
_atom_type_symbol
_atom_type_description
_atom_type_scat_dispersion_real
_atom_type_scat_dispersion_imag
_atom_type_scat_source
Li Li -0.0003 0.0001 'International Tables Vol C Tables 4.2.6.8 and 6.1.1.4'
S S 0.1246 0.1234 'International Tables Vol C Tables 4.2.6.8 and 6.1.1.4'
Cd Cd -0.8075 1.2024 'International Tables Vol C Tables 4.2.6.8 and 6.1.1.4'
Sn Sn -0.6537 1.4246 'International Tables Vol C Tables 4.2.6.8 and 6.1.1.4'

loop_
_geom_angle_atom_site_label_1
_geom_angle_atom_site_label_2
_geom_angle_atom_site_label_3
_geom_angle
_geom_angle_site_symmetry_1
_geom_angle_site_symmetry_3
_geom_angle_publ_flag
S2 Li1 S3 111.0(10) . . ?
S2 Li1 S5 109.9(11) . . ?
S3 Li1 S5 112.1(9) . . ?
S2 Li1 S4 105.4(8) . 2_564 ?
S3 Li1 S4 107.5(11) . 2_564 ?
S5 Li1 S4 110.7(10) . 2_564 ?
S6 Li2 S7 117.1(18) 2_564 2_574 ?
S6 Li2 S5 112.3(14) 2_564 . ?
S7 Li2 S5 105.0(10) 2_574 . ?
S6 Li2 S1 114.4(10) 2_564 4_464 ?
S7 Li2 S1 103.2(13) 2_574 4_464 ?
S5 Li2 S1 103.4(16) . 4_464 ?
S1 Li3 S2 108.9(13) 4_464 3_455 ?
S1 Li3 S3 114.4(7) 4_464 4_465 ?
S2 Li3 S3 108.0(11) 3_455 4_465 ?
S1 Li3 S7 113.0(11) 4_464 . ?
S2 Li3 S7 106.3(7) 3_455 . ?
S3 Li3 S7 105.8(13) 4_465 . ?
S3 Li4 S5 110.7(8) 4_465 3_445 ?
S3 Li4 S6 105.9(10) 4_465 3_455 ?
S5 Li4 S6 110.1(7) 3_445 3_455 ?
S3 Li4 S4 112.1(7) 4_465 4_464 ?
S5 Li4 S4 110.6(10) 3_445 4_464 ?
S6 Li4 S4 107.3(7) 3_455 4_464 ?
S1 Cd S2 111.90(8) 4_464 3_445 ?
S1 Cd S6 110.25(7) 4_464 . ?
S2 Cd S6 107.28(9) 3_445 . ?
S1 Cd S7 112.14(9) 4_464 2_564 ?
S2 Cd S7 108.04(5) 3_445 2_564 ?
S6 Cd S7 106.99(7) . 2_564 ?
S3 Sn1 S2 115.70(7) 2_575 . ?
S3 Sn1 S1 112.57(5) 2_575 . ?
S2 Sn1 S1 108.39(6) . . ?
S3 Sn1 S4 109.86(6) 2_575 . ?
S2 Sn1 S4 106.96(5) . . ?
S1 Sn1 S4 102.39(6) . . ?
S5 Sn2 S6 112.15(7) . . ?
S5 Sn2 S7 109.90(6) . . ?
S6 Sn2 S7 111.30(6) . . ?
S5 Sn2 S4 110.38(6) . . ?
S6 Sn2 S4 105.19(5) . . ?
S7 Sn2 S4 107.74(7) . . ?
Li3 S1 Sn1 116.4(7) 4_565 . ?
Li3 S1 Li2 116.9(9) 4_565 4_565 ?
Sn1 S1 Li2 107.7(10) . 4_565 ?
Li3 S1 Cd 105.8(4) 4_565 4_565 ?
Sn1 S1 Cd 104.59(6) . 4_565 ?
Li2 S1 Cd 103.8(5) 4_565 4_565 ?
Sn1 S2 Li1 107.8(6) . . ?
Sn1 S2 Li3 116.0(9) . 3_545 ?
Li1 S2 Li3 110.9(7) . 3_545 ?
Sn1 S2 Cd 105.67(6) . 3 ?
Li1 S2 Cd 105.1(6) . 3 ?
Li3 S2 Cd 110.7(7) 3_545 3 ?
Sn1 S3 Li4 107.5(3) 2_574 4_564 ?
Sn1 S3 Li1 112.0(5) 2_574 . ?
Li4 S3 Li1 110.6(9) 4_564 . ?
Sn1 S3 Li3 108.5(4) 2_574 4_564 ?
Li4 S3 Li3 103.9(10) 4_564 4_564 ?
Li1 S3 Li3 113.8(8) . 4_564 ?
Sn2 S4 Sn1 106.39(6) . . ?
Sn2 S4 Li4 110.2(5) . 4_565 ?
Sn1 S4 Li4 108.7(4) . 4_565 ?
Sn2 S4 Li1 109.8(6) . 2_565 ?
Sn1 S4 Li1 113.4(6) . 2_565 ?
Li4 S4 Li1 108.3(10) 4_565 2_565 ?
Sn2 S5 Li4 111.3(7) . 3 ?
Sn2 S5 Li1 110.1(6) . . ?
Li4 S5 Li1 106.2(8) 3 . ?
Sn2 S5 Li2 113.7(9) . . ?
Li4 S5 Li2 111.8(8) 3 . ?
Li1 S5 Li2 103.2(12) . . ?
Li2 S6 Sn2 115.2(8) 2_565 . ?
Li2 S6 Li4 107.0(9) 2_565 3_545 ?
Sn2 S6 Li4 113.5(3) . 3_545 ?
Li2 S6 Cd 106.7(10) 2_565 . ?
Sn2 S6 Cd 105.93(6) . . ?
Li4 S6 Cd 108.0(6) 3_545 . ?
Sn2 S7 Li2 109.1(10) . 2_575 ?
Sn2 S7 Li3 106.2(7) . . ?
Li2 S7 Li3 108.1(10) 2_575 . ?
Sn2 S7 Cd 110.26(6) . 2_565 ?
Li2 S7 Cd 115.5(10) 2_575 2_565 ?
Li3 S7 Cd 107.2(7) . 2_565 ?

loop_
_geom_bond_atom_site_label_1
_geom_bond_atom_site_label_2
_geom_bond_distance
_geom_bond_site_symmetry_2
_geom_bond_publ_flag
Li1 S2 2.41(3) . ?
Li1 S3 2.41(3) . ?
Li1 S5 2.42(3) . ?
Li1 S4 2.527(18) 2_564 ?
Li2 S6 2.29(4) 2_564 ?
Li2 S7 2.43(2) 2_574 ?
Li2 S5 2.51(4) . ?
Li2 S1 2.53(4) 4_464 ?
Li3 S1 2.27(3) 4_464 ?
Li3 S2 2.431(12) 3_455 ?
Li3 S3 2.49(3) 4_465 ?
Li3 S7 2.51(3) . ?
Li4 S3 2.41(3) 4_465 ?
Li4 S5 2.410(13) 3_445 ?
Li4 S6 2.478(19) 3_455 ?
Li4 S4 2.50(3) 4_464 ?
Cd S1 2.5336(16) 4_464 ?
Cd S2 2.536(2) 3_445 ?
Cd S6 2.537(2) . ?
Cd S7 2.541(2) 2_564 ?
Sn1 S3 2.3459(13) 2_575 ?
Sn1 S2 2.3834(18) . ?
Sn1 S1 2.3878(16) . ?
Sn1 S4 2.4611(16) . ?
Sn2 S5 2.3423(19) . ?
Sn2 S6 2.3781(12) . ?
Sn2 S7 2.3802(16) . ?
Sn2 S4 2.4598(18) . ?

loop_
_publcif_info_tables.block_id
_publcif_info_tables.reference_item
{0bc4741f-97a0-46fa-93c2-365fea8f7252} '_publcif_info_datablock.publ_exptl'

loop_
_publcif_info_cif.paper_type
CE

loop_
_publcif_info_datablock.id
_publcif_info_datablock.publ_exptl
_publcif_info_datablock.publ_geom
_publcif_info_datablock.structure
{0bc4741f-97a0-46fa-93c2-365fea8f7252} y y y

loop_
_publcif_info_exptl_table_extra_item
sin_theta_over_lambda_max

loop_
_publcif_info_exptl_table_header_item
?
